data_1516683
loop_
_publ_author_name
'Bergantin, Stefano'
'Moret, Massimo'
'Buth, Gernot'
'Fabbiani, Francesca P. A.'

_publ_section_title
;
 Pressure-Induced Conformational Change in Organic Semiconductors:
 Triggering a Reversible Phase Transition in Rubrene
;
_journal_issue 25
_journal_name_full 'The Journal of Physical Chemistry C'
_journal_page_first 13476
_journal_paper_doi 10.1021/jp503271h
_journal_volume 118
_journal_year 2014
_chemical_formula_moiety 'C42 H28'
_chemical_formula_sum 'C42 H28'
_chemical_formula_weight 532.64
_chemical_name_common rubrene
_chemical_name_systematic 5,6,11,12-tetraphenyltetracene
_space_group_crystal_system triclinic
_space_group_IT_number 2
_space_group_name_Hall '-P 1'
_space_group_name_H-M_alt 'P -1'
_symmetry_space_group_name_Hall '-P 1'
_symmetry_space_group_name_H-M 'P -1'
_atom_sites_solution_hydrogens geom
_atom_sites_solution_primary 'known coordinates'
_atom_sites_solution_secondary 'known coordinates'
_audit_creation_method SHELXL-2013
_cell_angle_alpha 89.367(17)
_cell_angle_beta 104.460(7)
_cell_angle_gamma 96.321(9)
_cell_formula_units_Z 1
_cell_length_a 6.6779(5)
_cell_length_b 7.9256(17)
_cell_length_c 11.3415(16)
_cell_measurement_reflns_used 1393
_cell_measurement_temperature 293(2)
_cell_measurement_theta_max 44.920
_cell_measurement_theta_min 5.896
_cell_volume 577.63(16)
_diffrn_ambient_temperature 293(2)
_diffrn_measured_fraction_theta_full 0.413
_diffrn_measured_fraction_theta_max 0.414
_diffrn_measurement_device 'Bruker AXS SMART APEX'
_diffrn_measurement_device_type Area
_diffrn_measurement_method '\f & \w scans'
_diffrn_radiation_type synchrotron
_diffrn_radiation_wavelength 0.661
_diffrn_reflns_av_R_equivalents 0.0629
_diffrn_reflns_av_unetI/netI 0.0425
_diffrn_reflns_Laue_measured_fraction_full 0.413
_diffrn_reflns_Laue_measured_fraction_max 0.414
_diffrn_reflns_limit_h_max 6
_diffrn_reflns_limit_h_min -6
_diffrn_reflns_limit_k_max 6
_diffrn_reflns_limit_k_min -3
_diffrn_reflns_limit_l_max 10
_diffrn_reflns_limit_l_min 0
_diffrn_reflns_number 902
_diffrn_reflns_point_group_measured_fraction_full 0.413
_diffrn_reflns_point_group_measured_fraction_max 0.414
_diffrn_reflns_theta_full 19.000
_diffrn_reflns_theta_max 19.278
_diffrn_reflns_theta_min 2.948
_exptl_absorpt_coefficient_mu 0.087
_exptl_absorpt_correction_T_max 0.7450
_exptl_absorpt_correction_T_min 0.6333
_exptl_absorpt_correction_type multi-scan
_exptl_absorpt_process_details
;
TWINABS V.2012/1
SHADE (Parsons, 2004)
;
_exptl_crystal_colour red
_exptl_crystal_density_diffrn 1.531
_exptl_crystal_description prism
_exptl_crystal_F_000 280
_exptl_crystal_size_max 0.20
_exptl_crystal_size_mid 0.07
_exptl_crystal_size_min 0.05
_refine_diff_density_max 0.109
_refine_diff_density_min -0.129
_refine_diff_density_rms 0.032
_refine_ls_extinction_method none
_refine_ls_goodness_of_fit_ref 1.155
_refine_ls_hydrogen_treatment constr
_refine_ls_matrix_type full
_refine_ls_number_parameters 167
_refine_ls_number_reflns 902
_refine_ls_number_restraints 158
_refine_ls_restrained_S_all 1.078
_refine_ls_R_factor_all 0.0769
_refine_ls_R_factor_gt 0.0656
_refine_ls_shift/su_max 0.000
_refine_ls_shift/su_mean 0.000
_refine_ls_weighting_details 'w=1/[\s^2^(Fo^2^)+(0.0731P)^2^+0.8667P] where P=(Fo^2^+2Fc^2^)/3'
_refine_ls_weighting_scheme calc
_refine_ls_wR_factor_gt 0.1719
_refine_ls_wR_factor_ref 0.1845
_reflns_Friedel_coverage 0.000
_reflns_number_gt 777
_reflns_number_total 902
_reflns_threshold_expression 'I > 2\s(I)'
_cod_data_source_file Trcl_I_35p8kbar.cif
_cod_data_source_block Trcl_I_35p8kbar
_cod_depositor_comments 'Adding full bibliography for 1516682--1516689.cif.'
_cod_database_code 1516683
_shelx_space_group_comment
;
The symmetry employed for this shelxl refinement is uniquely defined
by the following loop, which should always be used as a source of
symmetry information in preference to the above space-group names.
They are only intended as comments.
;
_shelxl_version_number 2013-3

loop_
_space_group_symop_operation_xyz
'x, y, z'
'-x, -y, -z'

loop_
_atom_site_label
_atom_site_type_symbol
_atom_site_fract_x
_atom_site_fract_y
_atom_site_fract_z
_atom_site_U_iso_or_equiv
_atom_site_adp_type
_atom_site_occupancy
_atom_site_site_symmetry_order
_atom_site_calc_flag
_atom_site_refinement_flags_posn
_atom_site_refinement_flags_adp
C1 C 0.5439(10) 0.1832(12) 0.8384(7) 0.033(6) Uani 1 1 d DG U
C2 C 0.4103(10) 0.0432(12) 0.8559(6) 0.043(7) Uani 1 1 d G U
H2 H 0.3608 0.0367 0.9257 0.052 Uiso 1 1 calc R U
C3 C 0.3507(9) -0.0872(11) 0.7690(7) 0.043(7) Uani 1 1 d G U
H3 H 0.2614 -0.1808 0.7807 0.052 Uiso 1 1 calc R U
C4 C 0.4247(10) -0.0774(11) 0.6647(7) 0.040(7) Uani 1 1 d G U
H4 H 0.3848 -0.1646 0.6066 0.048 Uiso 1 1 calc R U
C5 C 0.5583(10) 0.0626(12) 0.6472(6) 0.038(7) Uani 1 1 d G U
H5 H 0.6077 0.0691 0.5774 0.046 Uiso 1 1 calc R U
C6 C 0.6178(9) 0.1929(11) 0.7341(7) 0.041(7) Uani 1 1 d G U
H6 H 0.7072 0.2866 0.7224 0.050 Uiso 1 1 calc R U
C7 C 0.2307(9) 0.3885(11) 0.7283(6) 0.023(6) Uani 1 1 d DG U
C8 C 0.0919(8) 0.2426(11) 0.6968(6) 0.024(7) Uani 1 1 d G U
H8 H 0.0386 0.1846 0.7559 0.029 Uiso 1 1 calc R U
C9 C 0.0328(8) 0.1834(10) 0.5768(6) 0.026(7) Uani 1 1 d G U
H9 H -0.0601 0.0857 0.5557 0.031 Uiso 1 1 calc R U
C10 C 0.1124(9) 0.2701(11) 0.4884(6) 0.025(7) Uani 1 1 d G U
H10 H 0.0728 0.2305 0.4081 0.030 Uiso 1 1 calc R U
C11 C 0.2512(9) 0.4160(11) 0.5199(6) 0.036(7) Uani 1 1 d G U
H11 H 0.3045 0.4740 0.4607 0.043 Uiso 1 1 calc R U
C12 C 0.3103(9) 0.4752(10) 0.6398(7) 0.025(6) Uani 1 1 d G U
H12 H 0.4032 0.5729 0.6609 0.030 Uiso 1 1 calc R U
C13 C 0.6102(12) 0.3289(19) 0.9304(12) 0.027(6) Uani 1 1 d D U
C14 C 0.4724(11) 0.445(2) 0.9450(12) 0.027(6) Uani 1 1 d . U
C15 C 0.2835(11) 0.462(2) 0.8569(10) 0.031(6) Uani 1 1 d D U
C16 C 0.1425(11) 0.567(2) 0.8790(12) 0.032(7) Uani 1 1 d . U
C17 C -0.0499(12) 0.587(2) 0.7903(13) 0.033(7) Uani 1 1 d . U
H17 H -0.0820 0.5257 0.7172 0.040 Uiso 1 1 calc R U
C18 C -0.1821(12) 0.689(2) 0.8104(13) 0.033(8) Uani 1 1 d . U
H18 H -0.3075 0.6956 0.7529 0.040 Uiso 1 1 calc R U
C19 C -0.1342(12) 0.790(2) 0.9189(13) 0.037(8) Uani 1 1 d . U
H19 H -0.2288 0.8601 0.9331 0.044 Uiso 1 1 calc R U
C20 C 0.0481(12) 0.783(2) 1.0005(13) 0.040(8) Uani 1 1 d . U
H20 H 0.0805 0.8551 1.0682 0.048 Uiso 1 1 calc R U
C21 C 0.1969(12) 0.669(2) 0.9893(12) 0.037(8) Uani 1 1 d . U

loop_
_atom_site_aniso_label
_atom_site_aniso_U_11
_atom_site_aniso_U_22
_atom_site_aniso_U_33
_atom_site_aniso_U_23
_atom_site_aniso_U_13
_atom_site_aniso_U_12
C1 0.021(4) 0.044(13) 0.034(8) -0.020(10) 0.006(5) 0.003(6)
C2 0.032(5) 0.053(14) 0.043(9) -0.019(10) 0.010(6) -0.005(7)
C3 0.035(5) 0.050(16) 0.038(10) -0.008(12) -0.004(5) 0.004(7)
C4 0.038(5) 0.045(16) 0.034(9) -0.015(11) 0.000(6) 0.006(7)
C5 0.034(5) 0.055(16) 0.023(9) -0.013(12) 0.004(5) 0.005(7)
C6 0.029(5) 0.053(15) 0.042(9) -0.022(11) 0.009(5) 0.001(7)
C7 0.019(4) 0.019(14) 0.031(8) -0.003(9) -0.001(4) 0.010(6)
C8 0.022(4) 0.024(15) 0.023(9) 0.001(11) 0.001(5) 0.004(6)
C9 0.024(4) 0.026(16) 0.025(9) 0.000(11) 0.003(5) -0.002(7)
C10 0.031(5) 0.021(15) 0.019(9) 0.002(11) -0.001(5) 0.004(6)
C11 0.044(5) 0.035(16) 0.029(9) -0.002(11) 0.014(5) -0.004(7)
C12 0.026(4) 0.015(14) 0.030(8) -0.002(9) -0.001(5) 0.005(6)
C13 0.023(4) 0.031(13) 0.025(10) -0.011(10) 0.006(5) -0.002(5)
C14 0.021(4) 0.026(14) 0.032(8) -0.010(10) 0.008(4) -0.005(5)
C15 0.022(4) 0.039(14) 0.030(7) -0.014(9) 0.005(4) 0.001(5)
C16 0.023(4) 0.051(15) 0.022(8) -0.010(11) 0.001(4) 0.006(5)
C17 0.026(4) 0.037(16) 0.033(9) -0.010(11) 0.002(4) -0.001(6)
C18 0.020(4) 0.038(17) 0.036(10) -0.005(12) 0.001(5) -0.002(6)
C19 0.025(4) 0.043(19) 0.043(10) -0.008(13) 0.013(5) 0.000(6)
C20 0.028(4) 0.058(18) 0.035(10) -0.015(13) 0.009(5) 0.005(6)
C21 0.024(4) 0.059(18) 0.026(10) -0.015(13) 0.006(5) 0.003(6)

loop_
_atom_type_symbol
_atom_type_description
_atom_type_scat_dispersion_real
_atom_type_scat_dispersion_imag
_atom_type_scat_source
C C 0.0033 0.0016 'International Tables Vol C Tables 4.2.6.8 and 6.1.1.4'
H H 0.0000 0.0000 'International Tables Vol C Tables 4.2.6.8 and 6.1.1.4'

loop_
_geom_angle_atom_site_label_1
_geom_angle_atom_site_label_2
_geom_angle_atom_site_label_3
_geom_angle
_geom_angle_site_symmetry_1
_geom_angle_site_symmetry_3
C2 C1 C6 120.0 . .
C2 C1 C13 121.5(7) . .
C6 C1 C13 118.5(7) . .
C1 C2 C3 120.0 . .
C2 C3 C4 120.0 . .
C5 C4 C3 120.0 . .
C4 C5 C6 120.0 . .
C5 C6 C1 120.0 . .
C8 C7 C12 120.0 . .
C8 C7 C15 120.3(7) . .
C12 C7 C15 119.5(7) . .
C7 C8 C9 120.0 . .
C10 C9 C8 120.0 . .
C9 C10 C11 120.0 . .
C10 C11 C12 120.0 . .
C11 C12 C7 120.0 . .
C21 C13 C14 120.3(7) 2_667 .
C21 C13 C1 117.1(10) 2_667 .
C14 C13 C1 122.0(7) . .
C13 C14 C15 122.4(7) . .
C13 C14 C14 118.9(13) . 2_667
C15 C14 C14 118.7(13) . 2_667
C16 C15 C14 120.8(6) . .
C16 C15 C7 114.6(9) . .
C14 C15 C7 124.1(7) . .
C15 C16 C21 119.2(10) . .
C15 C16 C17 121.7(7) . .
C21 C16 C17 118.9(10) . .
C18 C17 C16 121.7(8) . .
C17 C18 C19 120.7(11) . .
C20 C19 C18 119.6(11) . .
C19 C20 C21 123.6(8) . .
C13 C21 C16 121.3(9) 2_667 .
C13 C21 C20 122.9(7) 2_667 .
C16 C21 C20 115.4(10) . .

loop_
_geom_bond_atom_site_label_1
_geom_bond_atom_site_label_2
_geom_bond_distance
_geom_bond_site_symmetry_2
C1 C2 1.3900 .
C1 C6 1.3900 .
C1 C13 1.517(6) .
C2 C3 1.3900 .
C3 C4 1.3900 .
C4 C5 1.3900 .
C5 C6 1.3900 .
C7 C8 1.3900 .
C7 C12 1.3900 .
C7 C15 1.518(6) .
C8 C9 1.3900 .
C9 C10 1.3900 .
C10 C11 1.3900 .
C11 C12 1.3900 .
C13 C21 1.378(15) 2_667
C13 C14 1.409(15) .
C14 C15 1.418(16) .
C14 C14 1.476(14) 2_667
C15 C16 1.394(16) .
C16 C21 1.441(10) .
C16 C17 1.443(17) .
C17 C18 1.325(16) .
C18 C19 1.421(11) .
C19 C20 1.339(17) .
C20 C21 1.444(18) .
C21 C13 1.378(15) 2_667
